data_7019655
loop_
_publ_author_name
'Dhayal, Veena'
'Chaudhary, Archana'
'Choudhary, Banwari Lal'
'Nagar, Meena'
'Bohra, Rakesh'
'Mobin, Shaikh M.'
'Mathur, Pradeep'

_publ_section_title
;
 Molecular precursors for the preparation of homogenous zirconia-silica
 materials by hydrolytic sol-gel process in organic media. Crystal
 structures of [Zr{OSi(O(t)Bu)(3)}(4)(H(2)O)(2)]&#x00B7;2H(2)O and
 [Ti(O(t)Bu){OSi(O(t)Bu)(3)}(3)].
;
_journal_issue 31
_journal_name_full 'Dalton transactions (Cambridge, England : 2003)'
_journal_page_first 9439
_journal_page_last 9450
_journal_paper_doi 10.1039/c2dt12127a
_journal_volume 41
_journal_year 2012
_chemical_formula_sum 'C40 H90 O13 Si3 Ti'
_chemical_formula_weight 911.29
_chemical_name_systematic
;
?
;
_space_group_IT_number 61
_symmetry_cell_setting orthorhombic
_symmetry_space_group_name_Hall '-P 2ac 2ab'
_symmetry_space_group_name_H-M 'P b c a'
_atom_sites_solution_hydrogens geom
_atom_sites_solution_primary direct
_atom_sites_solution_secondary difmap
_audit_creation_method SHELXL-97
_cell_angle_alpha 90.00
_cell_angle_beta 90.00
_cell_angle_gamma 90.00
_cell_formula_units_Z 8
_cell_length_a 22.4358(4)
_cell_length_b 21.8856(6)
_cell_length_c 22.5796(5)
_cell_measurement_reflns_used 14158
_cell_measurement_temperature 150(2)
_cell_measurement_theta_max 32.8702
_cell_measurement_theta_min 3.2943
_cell_volume 11087.1(4)
_computing_cell_refinement 'CrysAlis RED, Oxford Diffraction Ltd.,'
_computing_data_collection 'CrysAlis CCD, Oxford Diffraction Ltd.,'
_computing_data_reduction 'CrysAlis RED, Oxford Diffraction Ltd.,'
_computing_molecular_graphics Ortep3
_computing_publication_material Shelx97
_computing_structure_refinement 'SHELXL-97 (Sheldrick, 1997)'
_computing_structure_solution 'SHELXS-97 (Sheldrick, 1997)'
_diffrn_ambient_temperature 150(2)
_diffrn_detector_area_resol_mean 15.9948
_diffrn_measured_fraction_theta_full 0.998
_diffrn_measured_fraction_theta_max 0.998
_diffrn_measurement_device_type 'OXFORD DIFFRACTION XCALIBUR-S'
_diffrn_measurement_method \w/q-scan
_diffrn_radiation_monochromator graphite
_diffrn_radiation_source 'Enhance (Mo) X-ray Source'
_diffrn_radiation_type MoK\a
_diffrn_radiation_wavelength 0.71073
_diffrn_reflns_av_R_equivalents 0.0859
_diffrn_reflns_av_sigmaI/netI 0.0828
_diffrn_reflns_limit_h_max 26
_diffrn_reflns_limit_h_min -26
_diffrn_reflns_limit_k_max 24
_diffrn_reflns_limit_k_min -26
_diffrn_reflns_limit_l_max 26
_diffrn_reflns_limit_l_min -25
_diffrn_reflns_number 78500
_diffrn_reflns_theta_full 25.00
_diffrn_reflns_theta_max 25.00
_diffrn_reflns_theta_min 3.33
_exptl_absorpt_coefficient_mu 0.269
_exptl_absorpt_correction_T_max 0.9659
_exptl_absorpt_correction_T_min 0.9407
_exptl_absorpt_correction_type multi-scan
_exptl_absorpt_process_details
;
CrysAlis RED, Oxford Diffraction Ltd.,
Version 1.171.31.7 (release 18-10-2006 CrysAlis171 .NET)
(compiled Oct 18 2006,16:28:17)
Empirical absorption correction using spherical harmonics,
implemented in SCALE3 ABSPACK scaling algorithm.
;
_exptl_crystal_colour colorless
_exptl_crystal_density_diffrn 1.092
_exptl_crystal_density_method 'not measured'
_exptl_crystal_description block
_exptl_crystal_F_000 3984
_exptl_crystal_size_max 0.23
_exptl_crystal_size_mid 0.18
_exptl_crystal_size_min 0.13
_refine_diff_density_max 0.712
_refine_diff_density_min -0.256
_refine_diff_density_rms 0.053
_refine_ls_extinction_method none
_refine_ls_goodness_of_fit_ref 0.978
_refine_ls_hydrogen_treatment constr
_refine_ls_matrix_type full
_refine_ls_number_parameters 544
_refine_ls_number_reflns 9741
_refine_ls_number_restraints 0
_refine_ls_restrained_S_all 0.978
_refine_ls_R_factor_all 0.1195
_refine_ls_R_factor_gt 0.0597
_refine_ls_shift/su_max 0.001
_refine_ls_shift/su_mean 0.000
_refine_ls_structure_factor_coef Fsqd
_refine_ls_weighting_details 'calc w=1/[\s^2^(Fo^2^)+(0.0686P)^2^+0.0000P] where P=(Fo^2^+2Fc^2^)/3'
_refine_ls_weighting_scheme calc
_refine_ls_wR_factor_gt 0.1192
_refine_ls_wR_factor_ref 0.1381
_reflns_number_gt 6194
_reflns_number_total 9741
_reflns_threshold_expression >2sigma(I)
_cod_data_source_file c2dt12127a.txt
_cod_data_source_block 4
_cod_depositor_comments
;
The following automatic conversions were performed:

'_symmetry_cell_setting' value 'Orthorhombic' changed to
'orthorhombic' according to
/home/saulius/struct/CIF-dictionaries/cif_core.dic dictionary named
'cif_core.dic' version 2.4.1 from 2010-06-29.

Automatic conversion script
Id: cif_fix_values 1891 2012-01-12 08:04:46Z andrius 
;
_cod_database_code 7019655

loop_
_symmetry_equiv_pos_as_xyz
'x, y, z'
'-x+1/2, -y, z+1/2'
'x+1/2, -y+1/2, -z'
'-x, y+1/2, -z+1/2'
'-x, -y, -z'
'x-1/2, y, -z-1/2'
'-x-1/2, y-1/2, z'
'x, -y-1/2, z-1/2'

loop_
_atom_site_label
_atom_site_type_symbol
_atom_site_fract_x
_atom_site_fract_y
_atom_site_fract_z
_atom_site_U_iso_or_equiv
_atom_site_adp_type
_atom_site_occupancy
_atom_site_symmetry_multiplicity
_atom_site_calc_flag
_atom_site_refinement_flags
Ti1 Ti 0.62109(2) 0.30256(3) 0.59655(2) 0.02266(16) Uani 1 1 d .
Si1 Si 0.58177(4) 0.16722(4) 0.64936(4) 0.0261(2) Uani 1 1 d .
Si2 Si 0.75188(4) 0.31611(4) 0.52859(4) 0.0236(2) Uani 1 1 d .
Si3 Si 0.57108(4) 0.42892(4) 0.66544(4) 0.0261(2) Uani 1 1 d .
O1 O 0.57854(10) 0.30059(13) 0.53249(10) 0.0465(7) Uani 1 1 d .
O2 O 0.60684(9) 0.23569(11) 0.64155(9) 0.0332(6) Uani 1 1 d .
O3 O 0.51193(10) 0.16381(12) 0.66563(11) 0.0479(7) Uani 1 1 d .
O4 O 0.58875(11) 0.13686(12) 0.58433(11) 0.0462(7) Uani 1 1 d .
O5 O 0.61815(10) 0.13104(12) 0.69919(11) 0.0471(7) Uani 1 1 d .
O6 O 0.69884(9) 0.30499(10) 0.57594(9) 0.0276(5) Uani 1 1 d .
O7 O 0.74934(9) 0.26978(10) 0.47332(9) 0.0296(5) Uani 1 1 d .
O8 O 0.81576(9) 0.30767(11) 0.56093(9) 0.0297(6) Uani 1 1 d .
O9 O 0.74126(9) 0.38383(10) 0.50228(9) 0.0283(5) Uani 1 1 d .
O10 O 0.60323(10) 0.36847(11) 0.64033(10) 0.0356(6) Uani 1 1 d .
O11 O 0.57325(9) 0.48357(11) 0.61772(10) 0.0368(6) Uani 1 1 d .
O12 O 0.60380(10) 0.45222(12) 0.72459(10) 0.0420(7) Uani 1 1 d .
O13 O 0.50191(9) 0.41135(11) 0.67407(10) 0.0353(6) Uani 1 1 d .
C1 C 0.54933(14) 0.31209(17) 0.47819(16) 0.0353(9) Uani 1 1 d .
C2 C 0.5620(2) 0.3772(2) 0.4612(2) 0.0805(16) Uani 1 1 d .
H2A H 0.5459 0.4046 0.4916 0.121 Uiso 1 1 calc R
H2B H 0.5433 0.3861 0.4230 0.121 Uiso 1 1 calc R
H2C H 0.6052 0.3832 0.4581 0.121 Uiso 1 1 calc R
C3 C 0.48384(16) 0.3018(2) 0.4886(2) 0.0629(13) Uani 1 1 d .
H3A H 0.4774 0.2599 0.5025 0.094 Uiso 1 1 calc R
H3B H 0.4620 0.3081 0.4515 0.094 Uiso 1 1 calc R
H3C H 0.4694 0.3307 0.5185 0.094 Uiso 1 1 calc R
C4 C 0.5749(2) 0.2684(3) 0.4339(2) 0.0842(17) Uani 1 1 d .
H4A H 0.6177 0.2759 0.4296 0.126 Uiso 1 1 calc R
H4B H 0.5552 0.2742 0.3955 0.126 Uiso 1 1 calc R
H4C H 0.5685 0.2264 0.4475 0.126 Uiso 1 1 calc R
C5 C 0.47418(14) 0.19245(17) 0.70799(15) 0.0326(9) Uani 1 1 d .
C6 C 0.5029(2) 0.1945(3) 0.76791(19) 0.0804(16) Uani 1 1 d .
H6A H 0.5140 0.1530 0.7800 0.121 Uiso 1 1 calc R
H6B H 0.4748 0.2116 0.7967 0.121 Uiso 1 1 calc R
H6C H 0.5387 0.2202 0.7662 0.121 Uiso 1 1 calc R
C7 C 0.4589(2) 0.2541(2) 0.6842(3) 0.0897(18) Uani 1 1 d .
H7A H 0.4929 0.2816 0.6894 0.135 Uiso 1 1 calc R
H7B H 0.4244 0.2704 0.7057 0.135 Uiso 1 1 calc R
H7C H 0.4492 0.2507 0.6420 0.135 Uiso 1 1 calc R
C8 C 0.41934(18) 0.1517(2) 0.7101(2) 0.0685(14) Uani 1 1 d .
H8A H 0.3993 0.1525 0.6716 0.103 Uiso 1 1 calc R
H8B H 0.3920 0.1666 0.7407 0.103 Uiso 1 1 calc R
H8C H 0.4314 0.1098 0.7194 0.103 Uiso 1 1 calc R
C9 C 0.56236(15) 0.08438(17) 0.55772(15) 0.0339(9) Uani 1 1 d .
C10 C 0.50143(19) 0.1001(3) 0.5360(2) 0.0872(18) Uani 1 1 d .
H10A H 0.4754 0.1085 0.5698 0.131 Uiso 1 1 calc R
H10B H 0.4853 0.0657 0.5132 0.131 Uiso 1 1 calc R
H10C H 0.5036 0.1363 0.5106 0.131 Uiso 1 1 calc R
C11 C 0.5620(3) 0.0311(2) 0.5994(2) 0.0884(18) Uani 1 1 d .
H11A H 0.6027 0.0227 0.6127 0.133 Uiso 1 1 calc R
H11B H 0.5460 -0.0049 0.5791 0.133 Uiso 1 1 calc R
H11C H 0.5369 0.0407 0.6337 0.133 Uiso 1 1 calc R
C12 C 0.6014(2) 0.0700(3) 0.5052(2) 0.0922(18) Uani 1 1 d .
H12A H 0.6029 0.1055 0.4788 0.138 Uiso 1 1 calc R
H12B H 0.5849 0.0350 0.4837 0.138 Uiso 1 1 calc R
H12C H 0.6417 0.0603 0.5189 0.138 Uiso 1 1 calc R
C13 C 0.68001(15) 0.13206(17) 0.71602(15) 0.0356(9) Uani 1 1 d .
C14 C 0.69365(18) 0.06987(19) 0.74246(19) 0.0555(12) Uani 1 1 d .
H14A H 0.6684 0.0632 0.7773 0.083 Uiso 1 1 calc R
H14B H 0.7357 0.0682 0.7542 0.083 Uiso 1 1 calc R
H14C H 0.6856 0.0380 0.7130 0.083 Uiso 1 1 calc R
C15 C 0.71913(18) 0.1425(2) 0.66216(19) 0.0623(13) Uani 1 1 d .
H15A H 0.7135 0.1089 0.6340 0.093 Uiso 1 1 calc R
H15B H 0.7610 0.1440 0.6744 0.093 Uiso 1 1 calc R
H15C H 0.7082 0.1812 0.6433 0.093 Uiso 1 1 calc R
C16 C 0.68788(19) 0.1834(2) 0.76025(18) 0.0583(12) Uani 1 1 d .
H16A H 0.6784 0.2225 0.7412 0.087 Uiso 1 1 calc R
H16B H 0.7292 0.1841 0.7742 0.087 Uiso 1 1 calc R
H16C H 0.6611 0.1770 0.7940 0.087 Uiso 1 1 calc R
C17 C 0.76889(15) 0.20787(17) 0.46335(15) 0.0348(9) Uani 1 1 d .
C18 C 0.7343(2) 0.1851(2) 0.41078(19) 0.0711(15) Uani 1 1 d .
H18A H 0.6919 0.1822 0.4212 0.107 Uiso 1 1 calc R
H18B H 0.7491 0.1447 0.3993 0.107 Uiso 1 1 calc R
H18C H 0.7392 0.2136 0.3776 0.107 Uiso 1 1 calc R
C19 C 0.7556(2) 0.16873(19) 0.51706(19) 0.0610(12) Uani 1 1 d .
H19A H 0.7772 0.1847 0.5514 0.091 Uiso 1 1 calc R
H19B H 0.7682 0.1266 0.5094 0.091 Uiso 1 1 calc R
H19C H 0.7127 0.1695 0.5252 0.091 Uiso 1 1 calc R
C20 C 0.83525(18) 0.2089(2) 0.4510(2) 0.0701(15) Uani 1 1 d .
H20A H 0.8432 0.2349 0.4165 0.105 Uiso 1 1 calc R
H20B H 0.8492 0.1673 0.4429 0.105 Uiso 1 1 calc R
H20C H 0.8563 0.2253 0.4856 0.105 Uiso 1 1 calc R
C21 C 0.83805(14) 0.33006(18) 0.61708(15) 0.0337(9) Uani 1 1 d .
C22 C 0.82145(19) 0.2844(2) 0.66458(17) 0.0552(12) Uani 1 1 d .
H22A H 0.7779 0.2812 0.6672 0.083 Uiso 1 1 calc R
H22B H 0.8374 0.2979 0.7028 0.083 Uiso 1 1 calc R
H22C H 0.8382 0.2443 0.6546 0.083 Uiso 1 1 calc R
C23 C 0.90523(15) 0.3347(2) 0.60968(17) 0.0568(13) Uani 1 1 d .
H23A H 0.9218 0.2940 0.6023 0.085 Uiso 1 1 calc R
H23B H 0.9228 0.3517 0.6458 0.085 Uiso 1 1 calc R
H23C H 0.9144 0.3615 0.5761 0.085 Uiso 1 1 calc R
C24 C 0.81211(16) 0.39207(18) 0.63109(16) 0.0432(10) Uani 1 1 d .
H24A H 0.8220 0.4207 0.5992 0.065 Uiso 1 1 calc R
H24B H 0.8288 0.4070 0.6685 0.065 Uiso 1 1 calc R
H24C H 0.7687 0.3887 0.6346 0.065 Uiso 1 1 calc R
C25 C 0.76928(14) 0.41480(17) 0.45272(15) 0.0342(9) Uani 1 1 d .
C26 C 0.83633(15) 0.4047(2) 0.45390(18) 0.0490(11) Uani 1 1 d .
H26A H 0.8524 0.4185 0.4920 0.073 Uiso 1 1 calc R
H26B H 0.8550 0.4280 0.4218 0.073 Uiso 1 1 calc R
H26C H 0.8449 0.3611 0.4487 0.073 Uiso 1 1 calc R
C27 C 0.75491(18) 0.48139(19) 0.46024(19) 0.0587(12) Uani 1 1 d .
H27A H 0.7116 0.4868 0.4615 0.088 Uiso 1 1 calc R
H27B H 0.7714 0.5045 0.4269 0.088 Uiso 1 1 calc R
H27C H 0.7724 0.4963 0.4973 0.088 Uiso 1 1 calc R
C28 C 0.7433(2) 0.3904(2) 0.39594(16) 0.0636(13) Uani 1 1 d .
H28A H 0.7526 0.3468 0.3924 0.095 Uiso 1 1 calc R
H28B H 0.7604 0.4125 0.3623 0.095 Uiso 1 1 calc R
H28C H 0.7000 0.3960 0.3963 0.095 Uiso 1 1 calc R
C29 C 0.61908(14) 0.52626(15) 0.59958(15) 0.0302(8) Uani 1 1 d .
C30 C 0.68056(14) 0.49864(17) 0.60669(15) 0.0356(9) Uani 1 1 d .
H30A H 0.6881 0.4903 0.6487 0.053 Uiso 1 1 calc R
H30B H 0.7106 0.5273 0.5918 0.053 Uiso 1 1 calc R
H30C H 0.6828 0.4604 0.5842 0.053 Uiso 1 1 calc R
C31 C 0.60583(16) 0.5387(2) 0.53429(16) 0.0466(10) Uani 1 1 d .
H31A H 0.6125 0.5014 0.5113 0.070 Uiso 1 1 calc R
H31B H 0.6323 0.5711 0.5198 0.070 Uiso 1 1 calc R
H31C H 0.5643 0.5517 0.5300 0.070 Uiso 1 1 calc R
C32 C 0.61267(17) 0.58363(18) 0.63564(17) 0.0481(10) Uani 1 1 d .
H32A H 0.5717 0.5989 0.6324 0.072 Uiso 1 1 calc R
H32B H 0.6404 0.6147 0.6208 0.072 Uiso 1 1 calc R
H32C H 0.6217 0.5747 0.6772 0.072 Uiso 1 1 calc R
C33 C 0.62601(18) 0.4198(2) 0.77612(16) 0.0508(11) Uani 1 1 d .
C34 C 0.6888(2) 0.3983(3) 0.7606(2) 0.0864(18) Uani 1 1 d .
H34A H 0.6869 0.3698 0.7271 0.130 Uiso 1 1 calc R
H34B H 0.7064 0.3776 0.7949 0.130 Uiso 1 1 calc R
H34C H 0.7134 0.4336 0.7498 0.130 Uiso 1 1 calc R
C35 C 0.6267(2) 0.4663(3) 0.82459(18) 0.0808(16) Uani 1 1 d .
H35A H 0.6517 0.5009 0.8128 0.121 Uiso 1 1 calc R
H35B H 0.6428 0.4478 0.8607 0.121 Uiso 1 1 calc R
H35C H 0.5860 0.4806 0.8320 0.121 Uiso 1 1 calc R
C36 C 0.5878(2) 0.3663(3) 0.7906(2) 0.0880(18) Uani 1 1 d .
H36A H 0.5466 0.3799 0.7963 0.132 Uiso 1 1 calc R
H36B H 0.6023 0.3470 0.8270 0.132 Uiso 1 1 calc R
H36C H 0.5894 0.3368 0.7580 0.132 Uiso 1 1 calc R
C37 C 0.45037(15) 0.45051(18) 0.68285(16) 0.0378(9) Uani 1 1 d .
C38 C 0.4672(2) 0.5057(3) 0.7194(2) 0.0904(19) Uani 1 1 d .
H38A H 0.4855 0.4923 0.7566 0.136 Uiso 1 1 calc R
H38B H 0.4315 0.5298 0.7280 0.136 Uiso 1 1 calc R
H38C H 0.4957 0.5308 0.6972 0.136 Uiso 1 1 calc R
C39 C 0.40540(18) 0.4114(2) 0.7150(2) 0.0747(16) Uani 1 1 d .
H39A H 0.3963 0.3751 0.6912 0.112 Uiso 1 1 calc R
H39B H 0.3688 0.4349 0.7215 0.112 Uiso 1 1 calc R
H39C H 0.4219 0.3987 0.7533 0.112 Uiso 1 1 calc R
C40 C 0.42744(19) 0.4681(2) 0.6235(2) 0.0698(14) Uani 1 1 d .
H40A H 0.4571 0.4933 0.6031 0.105 Uiso 1 1 calc R
H40B H 0.3904 0.4913 0.6281 0.105 Uiso 1 1 calc R
H40C H 0.4196 0.4311 0.6002 0.105 Uiso 1 1 calc R

loop_
_atom_site_aniso_label
_atom_site_aniso_U_11
_atom_site_aniso_U_22
_atom_site_aniso_U_33
_atom_site_aniso_U_23
_atom_site_aniso_U_13
_atom_site_aniso_U_12
Ti1 0.0182(3) 0.0263(4) 0.0235(3) -0.0009(3) -0.0016(2) -0.0004(3)
Si1 0.0216(5) 0.0250(6) 0.0318(5) -0.0032(4) 0.0028(4) -0.0038(4)
Si2 0.0179(4) 0.0301(6) 0.0228(5) -0.0021(4) -0.0006(4) 0.0005(4)
Si3 0.0290(5) 0.0255(6) 0.0239(5) 0.0008(4) 0.0021(4) 0.0043(4)
O1 0.0357(14) 0.068(2) 0.0355(14) 0.0028(14) -0.0138(11) -0.0014(13)
O2 0.0313(13) 0.0299(15) 0.0385(14) 0.0002(12) -0.0022(11) -0.0083(11)
O3 0.0400(15) 0.0455(18) 0.0582(17) -0.0057(14) 0.0139(13) -0.0047(13)
O4 0.0517(16) 0.0383(17) 0.0486(16) -0.0108(14) 0.0015(13) -0.0089(13)
O5 0.0385(15) 0.0449(18) 0.0578(17) 0.0169(14) -0.0147(13) -0.0146(13)
O6 0.0221(11) 0.0322(14) 0.0286(12) 0.0024(11) 0.0013(9) -0.0005(10)
O7 0.0282(12) 0.0337(15) 0.0269(12) -0.0045(11) -0.0047(10) 0.0048(11)
O8 0.0203(11) 0.0429(16) 0.0260(12) -0.0079(11) -0.0044(9) 0.0035(11)
O9 0.0233(12) 0.0353(15) 0.0261(12) 0.0026(11) 0.0048(9) 0.0002(10)
O10 0.0351(13) 0.0305(15) 0.0412(14) -0.0013(12) 0.0077(11) 0.0043(11)
O11 0.0307(13) 0.0405(17) 0.0393(14) 0.0054(12) 0.0026(11) 0.0021(12)
O12 0.0475(15) 0.0438(17) 0.0348(14) -0.0003(13) -0.0025(12) 0.0048(13)
O13 0.0332(13) 0.0315(15) 0.0412(14) -0.0021(12) 0.0068(11) 0.0012(11)
C1 0.0293(19) 0.039(3) 0.038(2) 0.0044(19) -0.0129(16) 0.0010(17)
C2 0.056(3) 0.058(3) 0.127(5) 0.042(3) -0.007(3) -0.008(2)
C3 0.035(2) 0.060(3) 0.094(3) 0.010(3) -0.024(2) -0.007(2)
C4 0.097(4) 0.100(5) 0.056(3) -0.024(3) -0.008(3) 0.022(3)
C5 0.0248(18) 0.039(2) 0.034(2) -0.0028(18) 0.0097(15) 0.0020(17)
C6 0.077(3) 0.104(5) 0.061(3) -0.014(3) 0.000(3) -0.010(3)
C7 0.079(4) 0.051(4) 0.139(5) 0.031(3) 0.030(3) 0.020(3)
C8 0.057(3) 0.080(4) 0.069(3) 0.001(3) 0.013(2) -0.019(3)
C9 0.036(2) 0.029(2) 0.036(2) -0.0142(17) -0.0003(16) -0.0043(17)
C10 0.054(3) 0.087(4) 0.121(4) -0.040(4) -0.037(3) 0.004(3)
C11 0.152(5) 0.037(3) 0.076(4) 0.004(3) -0.031(3) -0.022(3)
C12 0.090(4) 0.082(4) 0.104(4) -0.046(3) 0.036(3) -0.016(3)
C13 0.030(2) 0.037(2) 0.040(2) 0.0040(19) -0.0080(16) -0.0053(17)
C14 0.054(3) 0.049(3) 0.064(3) 0.017(2) -0.021(2) -0.002(2)
C15 0.047(2) 0.063(3) 0.076(3) 0.018(3) 0.012(2) 0.011(2)
C16 0.060(3) 0.053(3) 0.062(3) -0.002(2) -0.015(2) 0.003(2)
C17 0.038(2) 0.035(2) 0.032(2) -0.0101(18) -0.0030(16) 0.0066(17)
C18 0.098(4) 0.053(3) 0.062(3) -0.028(3) -0.032(3) 0.015(3)
C19 0.077(3) 0.039(3) 0.067(3) -0.002(2) 0.002(2) 0.010(2)
C20 0.047(3) 0.067(4) 0.097(4) -0.022(3) 0.020(2) 0.015(2)
C21 0.0263(19) 0.047(3) 0.0279(19) -0.0068(18) -0.0084(15) 0.0027(17)
C22 0.063(3) 0.058(3) 0.044(2) 0.003(2) -0.020(2) -0.002(2)
C23 0.026(2) 0.090(4) 0.054(3) -0.024(3) -0.0141(18) 0.003(2)
C24 0.041(2) 0.053(3) 0.036(2) -0.015(2) -0.0119(17) 0.0030(19)
C25 0.0295(19) 0.040(2) 0.033(2) 0.0075(18) 0.0091(15) -0.0001(17)
C26 0.039(2) 0.056(3) 0.051(3) 0.016(2) 0.0177(19) 0.000(2)
C27 0.055(3) 0.046(3) 0.075(3) 0.022(2) 0.026(2) 0.004(2)
C28 0.075(3) 0.082(4) 0.033(2) 0.020(2) -0.006(2) -0.021(3)
C29 0.0272(18) 0.022(2) 0.041(2) 0.0037(17) 0.0101(16) -0.0002(16)
C30 0.032(2) 0.035(2) 0.040(2) 0.0033(18) 0.0045(16) 0.0007(17)
C31 0.040(2) 0.052(3) 0.048(2) 0.012(2) 0.0034(19) 0.004(2)
C32 0.044(2) 0.041(3) 0.059(3) -0.010(2) 0.005(2) 0.001(2)
C33 0.063(3) 0.062(3) 0.027(2) 0.005(2) -0.0128(19) 0.005(2)
C34 0.074(3) 0.124(5) 0.061(3) 0.029(3) -0.008(3) 0.044(3)
C35 0.103(4) 0.097(4) 0.043(3) -0.007(3) -0.017(3) -0.007(3)
C36 0.111(4) 0.082(4) 0.070(3) 0.035(3) -0.017(3) -0.023(3)
C37 0.0275(19) 0.041(3) 0.045(2) -0.001(2) 0.0081(17) 0.0050(17)
C38 0.055(3) 0.091(4) 0.125(5) -0.066(4) 0.010(3) 0.018(3)
C39 0.049(3) 0.077(4) 0.098(4) 0.031(3) 0.039(3) 0.014(3)
C40 0.049(3) 0.083(4) 0.078(3) 0.028(3) 0.001(2) 0.018(2)

loop_
_atom_type_symbol
_atom_type_description
_atom_type_scat_dispersion_real
_atom_type_scat_dispersion_imag
_atom_type_scat_source
C C 0.0033 0.0016 'International Tables Vol C Tables 4.2.6.8 and 6.1.1.4'
H H 0.0000 0.0000 'International Tables Vol C Tables 4.2.6.8 and 6.1.1.4'
O O 0.0106 0.0060 'International Tables Vol C Tables 4.2.6.8 and 6.1.1.4'
Si Si 0.0817 0.0704 'International Tables Vol C Tables 4.2.6.8 and 6.1.1.4'
Ti Ti 0.2776 0.4457 'International Tables Vol C Tables 4.2.6.8 and 6.1.1.4'

loop_
_geom_angle_atom_site_label_1
_geom_angle_atom_site_label_2
_geom_angle_atom_site_label_3
_geom_angle
O1 Ti1 O10 110.90(12)
O1 Ti1 O2 110.54(12)
O10 Ti1 O2 107.54(10)
O1 Ti1 O6 108.51(10)
O10 Ti1 O6 109.52(10)
O2 Ti1 O6 109.82(10)
O5 Si1 O2 111.06(13)
O5 Si1 O3 108.24(14)
O2 Si1 O3 114.06(14)
O5 Si1 O4 112.67(14)
O2 Si1 O4 104.41(13)
O3 Si1 O4 106.37(14)
O7 Si2 O9 106.74(12)
O7 Si2 O6 113.04(12)
O9 Si2 O6 105.82(11)
O7 Si2 O8 108.02(12)
O9 Si2 O8 113.67(12)
O6 Si2 O8 109.62(11)
O12 Si3 O10 110.41(13)
O12 Si3 O13 114.53(13)
O10 Si3 O13 106.14(13)
O12 Si3 O11 107.86(14)
O10 Si3 O11 111.17(12)
O13 Si3 O11 106.70(12)
C1 O1 Ti1 167.2(3)
Si1 O2 Ti1 151.11(14)
C5 O3 Si1 135.4(2)
C9 O4 Si1 132.3(2)
C13 O5 Si1 132.1(2)
Si2 O6 Ti1 152.25(13)
C17 O7 Si2 134.6(2)
C21 O8 Si2 131.4(2)
C25 O9 Si2 130.4(2)
Si3 O10 Ti1 162.72(16)
C29 O11 Si3 133.6(2)
C33 O12 Si3 131.9(3)
C37 O13 Si3 130.0(2)
O1 C1 C3 106.9(3)
O1 C1 C2 107.6(3)
C3 C1 C2 111.5(3)
O1 C1 C4 106.8(3)
C3 C1 C4 112.5(4)
C2 C1 C4 111.3(4)
O3 C5 C7 107.1(3)
O3 C5 C6 111.3(3)
C7 C5 C6 113.4(4)
O3 C5 C8 104.2(3)
C7 C5 C8 110.8(3)
C6 C5 C8 109.7(3)
O4 C9 C10 109.5(3)
O4 C9 C11 111.4(3)
C10 C9 C11 112.4(4)
O4 C9 C12 105.0(3)
C10 C9 C12 108.7(4)
C11 C9 C12 109.6(4)
O5 C13 C15 110.4(3)
O5 C13 C16 107.3(3)
C15 C13 C16 110.5(3)
O5 C13 C14 106.5(3)
C15 C13 C14 109.5(3)
C16 C13 C14 112.5(3)
O7 C17 C18 106.1(3)
O7 C17 C20 108.2(3)
C18 C17 C20 111.6(3)
O7 C17 C19 110.3(3)
C18 C17 C19 110.0(4)
C20 C17 C19 110.5(3)
O8 C21 C22 108.2(3)
O8 C21 C24 110.8(3)
C22 C21 C24 110.5(3)
O8 C21 C23 105.6(3)
C22 C21 C23 111.5(3)
C24 C21 C23 110.2(3)
O9 C25 C27 105.8(3)
O9 C25 C28 108.8(3)
C27 C25 C28 110.9(3)
O9 C25 C26 110.3(3)
C27 C25 C26 110.6(3)
C28 C25 C26 110.2(3)
O11 C29 C32 108.5(3)
O11 C29 C30 111.0(3)
C32 C29 C30 111.3(3)
O11 C29 C31 104.5(3)
C32 C29 C31 110.8(3)
C30 C29 C31 110.5(3)
O12 C33 C35 105.0(4)
O12 C33 C36 111.3(3)
C35 C33 C36 112.4(4)
O12 C33 C34 106.5(3)
C35 C33 C34 111.7(4)
C36 C33 C34 109.8(4)
O13 C37 C40 107.8(3)
O13 C37 C39 105.2(3)
C40 C37 C39 110.5(3)
O13 C37 C38 110.3(3)
C40 C37 C38 111.9(4)
C39 C37 C38 111.0(4)

loop_
_geom_bond_atom_site_label_1
_geom_bond_atom_site_label_2
_geom_bond_distance
Ti1 O1 1.734(2)
Ti1 O10 1.794(2)
Ti1 O2 1.810(2)
Ti1 O6 1.806(2)
Si1 O5 1.600(3)
Si1 O2 1.610(2)
Si1 O3 1.611(2)
Si1 O4 1.619(3)
Si2 O7 1.609(2)
Si2 O9 1.614(2)
Si2 O6 1.618(2)
Si2 O8 1.619(2)
Si3 O12 1.607(2)
Si3 O10 1.610(2)
Si3 O13 1.611(2)
Si3 O11 1.611(3)
O1 C1 1.413(4)
O3 C5 1.423(4)
O4 C9 1.425(4)
O5 C13 1.439(4)
O7 C17 1.442(4)
O8 C21 1.448(4)
O9 C25 1.451(4)
O11 C29 1.449(4)
O12 C33 1.451(4)
O13 C37 1.453(4)
C1 C3 1.505(5)
C1 C2 1.502(6)
C1 C4 1.499(6)
C5 C7 1.491(6)
C5 C6 1.499(5)
C5 C8 1.520(5)
C9 C10 1.492(5)
C9 C11 1.499(6)
C9 C12 1.507(5)
C13 C15 1.517(5)
C13 C16 1.514(5)
C13 C14 1.517(5)
C17 C18 1.504(5)
C17 C20 1.515(5)
C17 C19 1.515(5)
C21 C22 1.513(5)
C21 C24 1.510(5)
C21 C23 1.520(5)
C25 C27 1.502(5)
C25 C28 1.506(5)
C25 C26 1.521(5)
C29 C32 1.503(5)
C29 C30 1.515(4)
C29 C31 1.529(5)
C33 C35 1.494(6)
C33 C36 1.487(6)
C33 C34 1.527(6)
C37 C40 1.485(5)
C37 C39 1.510(5)
C37 C38 1.511(6)

loop_
_geom_torsion_atom_site_label_1
_geom_torsion_atom_site_label_2
_geom_torsion_atom_site_label_3
_geom_torsion_atom_site_label_4
_geom_torsion
O10 Ti1 O1 C1 55.8(11)
O2 Ti1 O1 C1 175.0(10)
O6 Ti1 O1 C1 -64.5(11)
O5 Si1 O2 Ti1 149.9(3)
O3 Si1 O2 Ti1 -87.4(3)
O4 Si1 O2 Ti1 28.2(3)
O1 Ti1 O2 Si1 17.5(3)
O10 Ti1 O2 Si1 138.7(3)
O6 Ti1 O2 Si1 -102.2(3)
O5 Si1 O3 C5 74.9(4)
O2 Si1 O3 C5 -49.3(4)
O4 Si1 O3 C5 -163.8(3)
O5 Si1 O4 C9 77.3(3)
O2 Si1 O4 C9 -162.0(3)
O3 Si1 O4 C9 -41.1(3)
O2 Si1 O5 C13 -35.6(4)
O3 Si1 O5 C13 -161.5(3)
O4 Si1 O5 C13 81.1(3)
O7 Si2 O6 Ti1 -62.3(3)
O9 Si2 O6 Ti1 54.2(3)
O8 Si2 O6 Ti1 177.2(3)
O1 Ti1 O6 Si2 16.4(4)
O10 Ti1 O6 Si2 -104.7(3)
O2 Ti1 O6 Si2 137.4(3)
O9 Si2 O7 C17 161.9(3)
O6 Si2 O7 C17 -82.1(3)
O8 Si2 O7 C17 39.3(3)
O7 Si2 O8 C21 -169.0(3)
O9 Si2 O8 C21 72.8(3)
O6 Si2 O8 C21 -45.4(3)
O7 Si2 O9 C25 -49.3(3)
O6 Si2 O9 C25 -170.0(2)
O8 Si2 O9 C25 69.6(3)
O12 Si3 O10 Ti1 176.7(5)
O13 Si3 O10 Ti1 52.0(5)
O11 Si3 O10 Ti1 -63.6(5)
O1 Ti1 O10 Si3 10.3(5)
O2 Ti1 O10 Si3 -110.7(5)
O6 Ti1 O10 Si3 130.1(5)
O12 Si3 O11 C29 42.8(3)
O10 Si3 O11 C29 -78.3(3)
O13 Si3 O11 C29 166.4(3)
O10 Si3 O12 C33 -43.4(3)
O13 Si3 O12 C33 76.3(3)
O11 Si3 O12 C33 -165.1(3)
O12 Si3 O13 C37 73.0(3)
O10 Si3 O13 C37 -164.9(3)
O11 Si3 O13 C37 -46.3(3)
Ti1 O1 C1 C3 -127.0(10)
Ti1 O1 C1 C2 -7.1(12)
Ti1 O1 C1 C4 112.5(11)
Si1 O3 C5 C7 80.7(4)
Si1 O3 C5 C6 -43.7(5)
Si1 O3 C5 C8 -161.9(3)
Si1 O4 C9 C10 81.0(4)
Si1 O4 C9 C11 -43.9(5)
Si1 O4 C9 C12 -162.4(3)
Si1 O5 C13 C15 -34.0(5)
Si1 O5 C13 C16 86.5(4)
Si1 O5 C13 C14 -152.8(3)
Si2 O7 C17 C18 160.5(3)
Si2 O7 C17 C20 -79.6(4)
Si2 O7 C17 C19 41.4(4)
Si2 O8 C21 C22 87.7(4)
Si2 O8 C21 C24 -33.6(4)
Si2 O8 C21 C23 -152.9(3)
Si2 O9 C25 C27 -163.9(2)
Si2 O9 C25 C28 76.8(4)
Si2 O9 C25 C26 -44.3(4)
Si3 O11 C29 C32 -93.0(3)
Si3 O11 C29 C30 29.6(4)
Si3 O11 C29 C31 148.8(3)
Si3 O12 C33 C35 -156.0(3)
Si3 O12 C33 C36 -34.3(5)
Si3 O12 C33 C34 85.4(4)
Si3 O13 C37 C40 87.4(4)
Si3 O13 C37 C39 -154.7(3)
Si3 O13 C37 C38 -35.0(5)
